data_4507116
loop_
_publ_author_name
'Zhang, Liangliang'
'Liu, Fuling'
'Guo, Yu'
'Wang, Xingpo'
'Guo, Jie'
'Wei, Yanhui'
'Chen, Zhen'
'Sun, Daofeng'

_publ_section_title
;
 Crystal Structure Diversities Based on
 4,4&#x2032;-(2,3,6,7-Tetramethoxyanthracene-9,10-diyl)dibenzoic Acid:
 From 2D Layer to 3D Net Framework
;
_journal_issue 12
_journal_name_full 'Crystal Growth &amp; Design'
_journal_page_first 6215
_journal_paper_doi 10.1021/cg301403w
_journal_volume 12
_journal_year 2012
_chemical_formula_sum 'C32 H28 Mn O10'
_chemical_formula_weight 627.48
_space_group_IT_number 2
_symmetry_cell_setting triclinic
_symmetry_space_group_name_Hall '-P 1'
_symmetry_space_group_name_H-M 'P -1'
_atom_sites_solution_hydrogens geom
_atom_sites_solution_primary direct
_atom_sites_solution_secondary difmap
_audit_creation_method SHELXL-97
_audit_update_record
;
2012-08-10 # Formatted by publCIF
;
_cell_angle_alpha 90.036(4)
_cell_angle_beta 97.870(5)
_cell_angle_gamma 97.971(4)
_cell_formula_units_Z 1
_cell_length_a 4.6472(14)
_cell_length_b 11.672(3)
_cell_length_c 13.456(4)
_cell_measurement_reflns_used 2235
_cell_measurement_temperature 293(2)
_cell_measurement_theta_max 27.54
_cell_measurement_theta_min 3.53
_cell_volume 715.9(4)
_computing_cell_refinement 'APEX2 Software Suite'
_computing_data_collection 'APEX2 Software Suite (Bruker,2005)'
_computing_data_reduction 'APEX2 Software Suite'
_computing_molecular_graphics 'DIAMOND (Brandenburg, 2008)'
_computing_publication_material 'PLATON (Spek, 2003)'
_computing_structure_refinement 'SHELXL-97 (Sheldrick, 2008)'
_computing_structure_solution 'SHELXS-97 (Sheldrick, 2008)'
_diffrn_ambient_temperature 293(2)
_diffrn_measured_fraction_theta_full 0.983
_diffrn_measured_fraction_theta_max 0.983
_diffrn_measurement_device_type 'Bruker APEX2 CCD area-detector diffractometer'
_diffrn_measurement_method 'phi and omega scans'
_diffrn_radiation_monochromator graphite
_diffrn_radiation_source 'fine-focus sealed tube'
_diffrn_radiation_type MoK\a
_diffrn_radiation_wavelength 0.71073
_diffrn_reflns_av_R_equivalents 0.0218
_diffrn_reflns_av_sigmaI/netI 0.0364
_diffrn_reflns_limit_h_max 4
_diffrn_reflns_limit_h_min -5
_diffrn_reflns_limit_k_max 13
_diffrn_reflns_limit_k_min -13
_diffrn_reflns_limit_l_max 15
_diffrn_reflns_limit_l_min -13
_diffrn_reflns_number 3547
_diffrn_reflns_theta_full 24.99
_diffrn_reflns_theta_max 24.99
_diffrn_reflns_theta_min 1.76
_exptl_absorpt_coefficient_mu 0.521
_exptl_absorpt_correction_T_max 0.9497
_exptl_absorpt_correction_T_min 0.9029
_exptl_absorpt_correction_type multi-scan
_exptl_absorpt_process_details 'APEX2 Software Suite (Bruker,2005)'
_exptl_crystal_colour brown
_exptl_crystal_density_diffrn 1.456
_exptl_crystal_density_method 'not measured'
_exptl_crystal_description block
_exptl_crystal_F_000 325
_exptl_crystal_size_max 0.20
_exptl_crystal_size_mid 0.13
_exptl_crystal_size_min 0.10
_refine_diff_density_max 0.339
_refine_diff_density_min -0.351
_refine_diff_density_rms 0.065
_refine_ls_extinction_method none
_refine_ls_goodness_of_fit_ref 1.032
_refine_ls_hydrogen_treatment constr
_refine_ls_matrix_type full
_refine_ls_number_parameters 198
_refine_ls_number_reflns 2486
_refine_ls_number_restraints 0
_refine_ls_restrained_S_all 1.032
_refine_ls_R_factor_all 0.0379
_refine_ls_R_factor_gt 0.0341
_refine_ls_shift/su_max 0.000
_refine_ls_shift/su_mean 0.000
_refine_ls_structure_factor_coef Fsqd
_refine_ls_weighting_details 'calc w=1/[\s^2^(Fo^2^)+(0.0619P)^2^+0.2701P] where P=(Fo^2^+2Fc^2^)/3'
_refine_ls_weighting_scheme calc
_refine_ls_wR_factor_gt 0.0983
_refine_ls_wR_factor_ref 0.1022
_reflns_number_gt 2263
_reflns_number_total 2486
_reflns_threshold_expression >2sigma(I)
_cod_data_source_file cg301403w_si_002.cif
_cod_data_source_block 1
_cod_depositor_comments
;
The following automatic conversions were performed:

'_symmetry_cell_setting' value 'Triclinic' changed to 'triclinic'
according to /home/saulius/struct/CIF-dictionaries/cif_core.dic
dictionary named 'cif_core.dic' version 2.4.2 from 2011-04-26.

Automatic conversion script
Id: cif_fix_values 1891 2012-01-12 08:04:46Z andrius 
;
_cod_original_sg_symbol_H-M 'P-1   '
_cod_database_code 4507116

loop_
_symmetry_equiv_pos_as_xyz
'x, y, z'
'-x, -y, -z'

loop_
_atom_site_label
_atom_site_type_symbol
_atom_site_fract_x
_atom_site_fract_y
_atom_site_fract_z
_atom_site_U_iso_or_equiv
_atom_site_adp_type
_atom_site_occupancy
_atom_site_symmetry_multiplicity
_atom_site_calc_flag
_atom_site_refinement_flags
Mn1 Mn 0.5000 0.5000 0.5000 0.02282(16) Uani 1 2 d S
O1 O 0.1977(3) 0.49147(12) 0.61483(10) 0.0273(3) Uani 1 1 d .
O1W O 0.1997(3) 0.35559(12) 0.42436(11) 0.0334(4) Uani 1 1 d .
H1WA H 0.0324 0.3776 0.3989 0.050 Uiso 1 1 d R
H1WB H 0.2700 0.3286 0.3714 0.050 Uiso 1 1 d R
O2 O -0.2433(3) 0.38319(13) 0.58405(11) 0.0311(3) Uani 1 1 d .
O3 O 0.5077(4) -0.20363(15) 0.66989(11) 0.0480(5) Uani 1 1 d .
O4 O 0.7738(4) -0.32495(15) 0.79991(12) 0.0454(4) Uani 1 1 d .
C1 C 0.0153(4) 0.40286(17) 0.62762(14) 0.0237(4) Uani 1 1 d .
C2 C 0.1125(4) 0.31701(17) 0.70389(14) 0.0244(4) Uani 1 1 d .
C3 C -0.0522(5) 0.20935(18) 0.70957(15) 0.0298(5) Uani 1 1 d .
H3 H -0.2232 0.1893 0.6649 0.036 Uiso 1 1 calc R
C4 C 0.0354(5) 0.13162(18) 0.78085(16) 0.0309(5) Uani 1 1 d .
H4 H -0.0766 0.0594 0.7828 0.037 Uiso 1 1 calc R
C5 C 0.2863(5) 0.15893(17) 0.84949(14) 0.0258(4) Uani 1 1 d .
C6 C 0.4501(5) 0.26820(18) 0.84399(15) 0.0297(5) Uani 1 1 d .
H6 H 0.6184 0.2892 0.8897 0.036 Uiso 1 1 calc R
C7 C 0.3654(5) 0.34533(17) 0.77176(15) 0.0283(4) Uani 1 1 d .
H7 H 0.4792 0.4170 0.7686 0.034 Uiso 1 1 calc R
C8 C 0.3820(8) -0.1373(2) 0.59115(18) 0.0591(8) Uani 1 1 d .
H8A H 0.1860 -0.1281 0.6014 0.089 Uiso 1 1 calc R
H8B H 0.3767 -0.1765 0.5280 0.089 Uiso 1 1 calc R
H8C H 0.4982 -0.0627 0.5908 0.089 Uiso 1 1 calc R
C9 C 0.5283(5) -0.16336(19) 0.76559(15) 0.0322(5) Uani 1 1 d .
C10 C 0.4339(5) -0.06616(18) 0.79387(15) 0.0289(5) Uani 1 1 d .
H10 H 0.3462 -0.0209 0.7450 0.035 Uiso 1 1 calc R
C11 C 0.4646(4) -0.03023(17) 0.89721(15) 0.0254(4) Uani 1 1 d .
C12 C 0.3851(4) 0.07517(17) 0.92663(15) 0.0262(4) Uani 1 1 d .
C13 C 0.4126(4) 0.10474(17) 1.02911(15) 0.0257(4) Uani 1 1 d .
C14 C 0.3041(5) 0.20489(18) 1.06244(15) 0.0304(5) Uani 1 1 d .
H14 H 0.2140 0.2515 1.0153 0.036 Uiso 1 1 calc R
C15 C 0.6705(5) -0.23318(18) 0.83923(16) 0.0323(5) Uani 1 1 d .
C16 C 0.9392(6) -0.3923(2) 0.8672(2) 0.0528(7) Uani 1 1 d .
H16A H 1.0151 -0.4488 0.8300 0.079 Uiso 1 1 calc R
H16B H 0.8155 -0.4310 0.9121 0.079 Uiso 1 1 calc R
H16C H 1.0989 -0.3429 0.9052 0.079 Uiso 1 1 calc R

loop_
_atom_site_aniso_label
_atom_site_aniso_U_11
_atom_site_aniso_U_22
_atom_site_aniso_U_33
_atom_site_aniso_U_23
_atom_site_aniso_U_13
_atom_site_aniso_U_12
Mn1 0.0229(2) 0.0244(2) 0.0229(2) 0.00727(16) 0.00359(16) 0.00931(17)
O1 0.0300(8) 0.0281(7) 0.0267(7) 0.0092(6) 0.0091(6) 0.0093(6)
O1W 0.0334(8) 0.0342(8) 0.0348(8) -0.0043(6) 0.0037(6) 0.0132(7)
O2 0.0286(8) 0.0333(8) 0.0325(8) 0.0141(6) 0.0019(6) 0.0101(6)
O3 0.0808(13) 0.0453(10) 0.0224(8) -0.0048(7) 0.0011(8) 0.0313(9)
O4 0.0684(12) 0.0394(9) 0.0342(9) -0.0066(7) 0.0024(8) 0.0319(8)
C1 0.0261(10) 0.0285(10) 0.0202(9) 0.0045(8) 0.0076(8) 0.0123(8)
C2 0.0277(10) 0.0268(10) 0.0219(9) 0.0057(8) 0.0070(8) 0.0120(8)
C3 0.0290(11) 0.0314(11) 0.0285(11) 0.0048(9) -0.0007(8) 0.0071(9)
C4 0.0319(11) 0.0245(10) 0.0359(12) 0.0069(9) 0.0031(9) 0.0042(9)
C5 0.0345(11) 0.0256(10) 0.0207(10) 0.0045(8) 0.0062(8) 0.0136(8)
C6 0.0333(11) 0.0299(11) 0.0247(10) 0.0028(8) -0.0034(8) 0.0080(9)
C7 0.0334(11) 0.0235(10) 0.0286(11) 0.0061(8) 0.0042(9) 0.0062(8)
C8 0.102(2) 0.0522(16) 0.0245(12) -0.0015(11) -0.0044(13) 0.0271(16)
C9 0.0439(12) 0.0314(11) 0.0225(10) -0.0005(8) 0.0044(9) 0.0102(10)
C10 0.0383(12) 0.0275(10) 0.0221(10) 0.0052(8) 0.0029(8) 0.0096(9)
C11 0.0314(10) 0.0238(10) 0.0225(10) 0.0042(8) 0.0048(8) 0.0083(8)
C12 0.0314(11) 0.0253(10) 0.0235(10) 0.0060(8) 0.0039(8) 0.0099(8)
C13 0.0324(11) 0.0238(10) 0.0230(10) 0.0053(8) 0.0053(8) 0.0097(8)
C14 0.0425(12) 0.0254(10) 0.0260(10) 0.0057(8) 0.0041(9) 0.0152(9)
C15 0.0410(12) 0.0265(10) 0.0318(11) -0.0013(9) 0.0053(9) 0.0122(9)
C16 0.0638(17) 0.0440(15) 0.0542(16) -0.0079(12) -0.0045(13) 0.0331(13)

loop_
_atom_type_symbol
_atom_type_description
_atom_type_scat_dispersion_real
_atom_type_scat_dispersion_imag
_atom_type_scat_source
C C 0.0033 0.0016 'International Tables Vol C Tables 4.2.6.8 and 6.1.1.4'
H H 0.0000 0.0000 'International Tables Vol C Tables 4.2.6.8 and 6.1.1.4'
Mn Mn 0.3368 0.7283 'International Tables Vol C Tables 4.2.6.8 and 6.1.1.4'
O O 0.0106 0.0060 'International Tables Vol C Tables 4.2.6.8 and 6.1.1.4'

loop_
_geom_angle_atom_site_label_1
_geom_angle_atom_site_label_2
_geom_angle_atom_site_label_3
_geom_angle
_geom_angle_site_symmetry_1
_geom_angle_site_symmetry_3
O2 Mn1 O2 180.0 1_655 2_566
O2 Mn1 O1W 91.46(6) 1_655 .
O2 Mn1 O1W 88.54(6) 2_566 .
O2 Mn1 O1W 88.54(6) 1_655 2_666
O2 Mn1 O1W 91.46(6) 2_566 2_666
O1W Mn1 O1W 180.00(6) . 2_666
O2 Mn1 O1 89.10(6) 1_655 2_666
O2 Mn1 O1 90.90(6) 2_566 2_666
O1W Mn1 O1 93.65(6) . 2_666
O1W Mn1 O1 86.35(6) 2_666 2_666
O2 Mn1 O1 90.90(6) 1_655 .
O2 Mn1 O1 89.10(6) 2_566 .
O1W Mn1 O1 86.35(6) . .
O1W Mn1 O1 93.65(6) 2_666 .
O1 Mn1 O1 180.0 2_666 .
C1 O1 Mn1 123.57(12) . .
Mn1 O1W H1WA 111.2 . .
Mn1 O1W H1WB 111.6 . .
H1WA O1W H1WB 104.5 . .
C1 O2 Mn1 128.76(13) . 1_455
C9 O3 C8 118.23(18) . .
C15 O4 C16 117.52(17) . .
O2 C1 O1 125.10(17) . .
O2 C1 C2 117.22(17) . .
O1 C1 C2 117.63(17) . .
C7 C2 C3 118.64(18) . .
C7 C2 C1 120.50(18) . .
C3 C2 C1 120.84(18) . .
C4 C3 C2 120.61(19) . .
C4 C3 H3 119.7 . .
C2 C3 H3 119.7 . .
C3 C4 C5 121.40(19) . .
C3 C4 H4 119.3 . .
C5 C4 H4 119.3 . .
C4 C5 C6 117.71(18) . .
C4 C5 C12 121.97(18) . .
C6 C5 C12 120.31(18) . .
C7 C6 C5 120.97(19) . .
C7 C6 H6 119.5 . .
C5 C6 H6 119.5 . .
C6 C7 C2 120.66(19) . .
C6 C7 H7 119.7 . .
C2 C7 H7 119.7 . .
O3 C8 H8A 109.5 . .
O3 C8 H8B 109.5 . .
H8A C8 H8B 109.5 . .
O3 C8 H8C 109.5 . .
H8A C8 H8C 109.5 . .
H8B C8 H8C 109.5 . .
C10 C9 O3 125.76(19) . .
C10 C9 C15 120.10(19) . .
O3 C9 C15 114.13(18) . .
C9 C10 C11 121.95(19) . .
C9 C10 H10 119.0 . .
C11 C10 H10 119.0 . .
C12 C11 C13 120.21(18) . 2_657
C12 C11 C10 122.16(18) . .
C13 C11 C10 117.61(18) 2_657 .
C11 C12 C13 119.79(18) . .
C11 C12 C5 120.38(18) . .
C13 C12 C5 119.75(17) . .
C12 C13 C14 121.38(18) . .
C12 C13 C11 119.92(18) . 2_657
C14 C13 C11 118.60(18) . 2_657
C15 C14 C13 121.44(19) 2_657 .
C15 C14 H14 119.3 2_657 .
C13 C14 H14 119.3 . .
C14 C15 O4 125.80(19) 2_657 .
C14 C15 C9 120.05(19) 2_657 .
O4 C15 C9 114.14(18) . .
O4 C16 H16A 109.5 . .
O4 C16 H16B 109.5 . .
H16A C16 H16B 109.5 . .
O4 C16 H16C 109.5 . .
H16A C16 H16C 109.5 . .
H16B C16 H16C 109.5 . .

loop_
_geom_bond_atom_site_label_1
_geom_bond_atom_site_label_2
_geom_bond_distance
_geom_bond_site_symmetry_2
Mn1 O2 2.1551(14) 1_655
Mn1 O2 2.1551(14) 2_566
Mn1 O1W 2.1867(15) .
Mn1 O1W 2.1867(15) 2_666
Mn1 O1 2.2198(14) 2_666
Mn1 O1 2.2198(14) .
O1 C1 1.271(2) .
O1W H1WA 0.8775 .
O1W H1WB 0.8974 .
O2 C1 1.253(2) .
O2 Mn1 2.1551(14) 1_455
O3 C9 1.357(3) .
O3 C8 1.421(3) .
O4 C15 1.367(3) .
O4 C16 1.417(3) .
C1 C2 1.504(3) .
C2 C7 1.387(3) .
C2 C3 1.386(3) .
C3 C4 1.380(3) .
C3 H3 0.9300 .
C4 C5 1.384(3) .
C4 H4 0.9300 .
C5 C6 1.399(3) .
C5 C12 1.496(3) .
C6 C7 1.380(3) .
C6 H6 0.9300 .
C7 H7 0.9300 .
C8 H8A 0.9600 .
C8 H8B 0.9600 .
C8 H8C 0.9600 .
C9 C10 1.344(3) .
C9 C15 1.433(3) .
C10 C11 1.435(3) .
C10 H10 0.9300 .
C11 C12 1.404(3) .
C11 C13 1.431(3) 2_657
C12 C13 1.406(3) .
C13 C14 1.431(3) .
C13 C11 1.431(3) 2_657
C14 C15 1.349(3) 2_657
C14 H14 0.9300 .
C15 C14 1.349(3) 2_657
C16 H16A 0.9600 .
C16 H16B 0.9600 .
C16 H16C 0.9600 .

loop_
_geom_hbond_atom_site_label_D
_geom_hbond_atom_site_label_H
_geom_hbond_atom_site_label_A
_geom_hbond_distance_DH
_geom_hbond_distance_HA
_geom_hbond_distance_DA
_geom_hbond_angle_DHA
_geom_hbond_site_symmetry_A
O1W H1WA O1 0.88 1.98 2.743(2) 144.9 2_566
O1W H1WB O3 0.90 2.02 2.782(2) 142.1 2_656
O1W H1WB O4 0.90 2.29 3.060(2) 144.2 2_656

loop_
_geom_torsion_atom_site_label_1
_geom_torsion_atom_site_label_2
_geom_torsion_atom_site_label_3
_geom_torsion_atom_site_label_4
_geom_torsion
_geom_torsion_site_symmetry_1
_geom_torsion_site_symmetry_4
O2 Mn1 O1 C1 -71.28(15) 1_655 .
O2 Mn1 O1 C1 108.72(15) 2_566 .
O1W Mn1 O1 C1 20.13(14) . .
O1W Mn1 O1 C1 -159.87(14) 2_666 .
O1 Mn1 O1 C1 -179(100) 2_666 .
Mn1 O2 C1 O1 -14.1(3) 1_455 .
Mn1 O2 C1 C2 163.35(12) 1_455 .
Mn1 O1 C1 O2 -90.0(2) . .
Mn1 O1 C1 C2 92.53(18) . .
O2 C1 C2 C7 -164.46(19) . .
O1 C1 C2 C7 13.2(3) . .
O2 C1 C2 C3 13.9(3) . .
O1 C1 C2 C3 -168.48(18) . .
C7 C2 C3 C4 -0.5(3) . .
C1 C2 C3 C4 -178.87(18) . .
C2 C3 C4 C5 0.9(3) . .
C3 C4 C5 C6 -0.3(3) . .
C3 C4 C5 C12 -179.50(19) . .
C4 C5 C6 C7 -0.7(3) . .
C12 C5 C6 C7 178.47(18) . .
C5 C6 C7 C2 1.2(3) . .
C3 C2 C7 C6 -0.5(3) . .
C1 C2 C7 C6 177.84(18) . .
C8 O3 C9 C10 1.5(4) . .
C8 O3 C9 C15 -177.2(2) . .
O3 C9 C10 C11 179.9(2) . .
C15 C9 C10 C11 -1.5(3) . .
C9 C10 C11 C12 175.5(2) . .
C9 C10 C11 C13 -3.0(3) . 2_657
C13 C11 C12 C13 -3.2(3) 2_657 .
C10 C11 C12 C13 178.36(19) . .
C13 C11 C12 C5 173.57(18) 2_657 .
C10 C11 C12 C5 -4.9(3) . .
C4 C5 C12 C11 62.9(3) . .
C6 C5 C12 C11 -116.3(2) . .
C4 C5 C12 C13 -120.3(2) . .
C6 C5 C12 C13 60.5(3) . .
C11 C12 C13 C14 -173.01(19) . .
C5 C12 C13 C14 10.2(3) . .
C11 C12 C13 C11 3.2(3) . 2_657
C5 C12 C13 C11 -173.60(18) . 2_657
C12 C13 C14 C15 179.8(2) . 2_657
C11 C13 C14 C15 3.5(3) 2_657 2_657
C16 O4 C15 C14 -4.4(4) . 2_657
C16 O4 C15 C9 174.7(2) . .
C10 C9 C15 C14 3.5(3) . 2_657
O3 C9 C15 C14 -177.7(2) . 2_657
C10 C9 C15 O4 -175.6(2) . .
O3 C9 C15 O4 3.1(3) . .
